data_7243947
loop_
_publ_author_name
'Ito, Sho'
'White, Fraser J.'
'Okunishi, Eiji'
'Aoyama, Yoshitaka'
'Yamano, Akihito'
'Sato, Hiroyasu'
'Ferrara, Joseph D.'
'Jasnowski, Micha\/l'
'Meyer, Mathias'

_publ_section_title
;
 Structure determination of small molecule compounds by an electron
 diffractometer for 3D ED/MicroED
;
_journal_issue 48
_journal_name_full CrystEngComm
_journal_page_first 8622
_journal_page_last 8630
_journal_paper_doi 10.1039/D1CE01172C
_journal_volume 23
_journal_year 2021
_chemical_formula_moiety 'C9 H11 N O3'
_chemical_formula_sum 'C9 H11 N O3'
_chemical_formula_weight 181.19
_chemical_name_systematic '2-amino-3-(4-hydroxy(1,2,3,4,5,6-13C6)cyclohexa-1,3,5-trien-1-yl)(1,2,3-13C3)propanoic acid'
_space_group_crystal_system orthorhombic
_space_group_IT_number 19
_space_group_name_Hall 'P 2ac 2ab'
_space_group_name_H-M_alt 'P 21 21 21'
_atom_sites_solution_hydrogens geom
_atom_sites_solution_primary dual
_audit_creation_date 2021-07-14
_audit_creation_method
;
Olex2 1.3
(compiled 2020.11.12 svn.r5f609507 for OlexSys, GUI svn.r6272)
;
_audit_update_record
;
2021-08-31 deposited with the CCDC.	2021-10-26 downloaded from the CCDC.
;
_cell_angle_alpha 90
_cell_angle_beta 90
_cell_angle_gamma 90
_cell_formula_units_Z 4
_cell_length_a 5.96(9)
_cell_length_b 7.09(14)
_cell_length_c 21.59(15)
_cell_measurement_reflns_used 1070
_cell_measurement_temperature 293
_cell_measurement_theta_max 0.8720
_cell_measurement_theta_min 0.1180
_cell_volume 912(2)
_computing_cell_refinement 'CrysAlisPro 1.171.42.18a (Rigaku OD, 2021)'
_computing_data_collection 'CrysAlisPro 1.171.42.18a (Rigaku OD, 2021)'
_computing_data_reduction 'CrysAlisPro 1.171.42.18a (Rigaku OD, 2021)'
_computing_molecular_graphics 'Olex2 1.3 (Dolomanov et al., 2009)'
_computing_publication_material 'Olex2 1.3 (Dolomanov et al., 2009)'
_computing_structure_refinement 'SHELXL 2018/3 (Sheldrick, 2015)'
_computing_structure_solution 'SHELXT 2018/2 (Sheldrick, 2018)'
_diffrn_ambient_temperature 293
_diffrn_detector 'Rigaku HyPix-ED area detector'
_diffrn_detector_area_resol_mean 10.0
_diffrn_detector_type 'HPC area detector'
_diffrn_measured_fraction_theta_full 0.863
_diffrn_measured_fraction_theta_max 0.863
_diffrn_measurement_details
;
List of Runs (angles in degrees, time in seconds):

  # Type    Start    End  Width  t~exp~   \w     \q     \k     \f   Frames
#--------------------------------------------------------------------------
  1  \w    -40.00  40.00   1.00    5.00    --    0.00   0.00   0.00   80
;
_diffrn_measurement_device 'Electron diffractometer'
_diffrn_measurement_device_type Synergy-ED
_diffrn_measurement_method 'continuous rotation'
_diffrn_orient_matrix_type 'CrysAlisPro convention (1999,Acta A55,543-557)'
_diffrn_orient_matrix_UB_11 -0.0000564000
_diffrn_orient_matrix_UB_12 0.0029556000
_diffrn_orient_matrix_UB_13 -0.0006428000
_diffrn_orient_matrix_UB_21 -0.0028156000
_diffrn_orient_matrix_UB_22 -0.0014818000
_diffrn_orient_matrix_UB_23 -0.0007153000
_diffrn_orient_matrix_UB_31 -0.0031282000
_diffrn_orient_matrix_UB_32 0.0012778000
_diffrn_orient_matrix_UB_33 0.0006529000
_diffrn_radiation_probe electron
_diffrn_radiation_type '200 keV electrons'
_diffrn_radiation_wavelength 0.0251
_diffrn_reflns_av_R_equivalents 0.0970
_diffrn_reflns_av_unetI/netI 0.0830
_diffrn_reflns_Laue_measured_fraction_full 0.863
_diffrn_reflns_Laue_measured_fraction_max 0.863
_diffrn_reflns_limit_h_max 7
_diffrn_reflns_limit_h_min -7
_diffrn_reflns_limit_k_max 7
_diffrn_reflns_limit_k_min -7
_diffrn_reflns_limit_l_max 25
_diffrn_reflns_limit_l_min -25
_diffrn_reflns_number 2528
_diffrn_reflns_point_group_measured_fraction_full 0.877
_diffrn_reflns_point_group_measured_fraction_max 0.877
_diffrn_reflns_theta_full 0.859
_diffrn_reflns_theta_max 0.859
_diffrn_reflns_theta_min 0.121
_diffrn_source 'thermionic-emission electron gun'
_diffrn_source_type LaB6
_exptl_absorpt_coefficient_mu 0.000
_exptl_absorpt_correction_T_max 1.00000
_exptl_absorpt_correction_T_min 0.28394
_exptl_absorpt_correction_type multi-scan
_exptl_absorpt_process_details
;
CrysAlisPro 1.171.42.18a (Rigaku Oxford Diffraction, 2021)
Empirical absorption correction using spherical harmonics,
implemented in SCALE3 ABSPACK scaling algorithm.
;
_exptl_crystal_colour colourless
_exptl_crystal_colour_primary colourless
_exptl_crystal_density_diffrn 1.320
_exptl_crystal_description plate
_exptl_crystal_F_000 146
_exptl_crystal_size_max 0.0005
_exptl_crystal_size_mid 0.0005
_exptl_crystal_size_min 0.0002
_refine_diff_density_max 0.138
_refine_diff_density_min -0.149
_refine_diff_density_rms 0.038
_refine_ls_abs_structure_details
;
 All f" are zero, so absolute structure could not be determined
;
_refine_ls_extinction_coef 2053(43)
_refine_ls_extinction_expression Fc^*^=kFc[1+0.001xFc^2^\l^3^/sin(2\q)]^-1/4^
_refine_ls_extinction_method 'SHELXL-2018/3 (Sheldrick 2018)'
_refine_ls_goodness_of_fit_ref 1.116
_refine_ls_hydrogen_treatment constr
_refine_ls_matrix_type full
_refine_ls_number_parameters 121
_refine_ls_number_reflns 1421
_refine_ls_number_restraints 114
_refine_ls_restrained_S_all 1.079
_refine_ls_R_factor_all 0.1455
_refine_ls_R_factor_gt 0.1363
_refine_ls_shift/su_max 0.000
_refine_ls_shift/su_mean 0.000
_refine_ls_structure_factor_coef Fsqd
_refine_ls_weighting_details 'w=1/[\s^2^(Fo^2^)+(0.0939P)^2^+0.9420P] where P=(Fo^2^+2Fc^2^)/3'
_refine_ls_weighting_scheme calc
_refine_ls_wR_factor_gt 0.3180
_refine_ls_wR_factor_ref 0.3235
_reflns_Friedel_coverage 0.678
_reflns_Friedel_fraction_full 0.900
_reflns_Friedel_fraction_max 0.900
_reflns_number_gt 1294
_reflns_number_total 1421
_reflns_threshold_expression 'I > 2\s(I)'
_cod_data_source_file d1ce01172c1.cif
_cod_data_source_block exp_637
_cod_depositor_comments 'Adding full bibliography for 7243939--7243951.cif.'
_cod_original_cell_volume 912(24)
_cod_database_code 7243947
_shelx_shelxl_version_number 2018/3
_chemical_oxdiff_formula 'C9 H11 O3 N'
_chemical_oxdiff_usercomment 'test after alignment'
_shelx_space_group_comment
;
The symmetry employed for this shelxl refinement is uniquely defined
by the following loop, which should always be used as a source of
symmetry information in preference to the above space-group names.
They are only intended as comments.
;
_reflns_odcompleteness_completeness 85.16
_reflns_odcompleteness_iscentric 1
_reflns_odcompleteness_theta 0.86
_olex2_refinement_description
;
1. Fixed Uiso
 At 1.2 times of:
  All C(H) groups, All C(H,H) groups, All N(H,H,H) groups
 At 1.5 times of:
  All O(H) groups
2. Uiso/Uaniso restraints and constraints
C7 \\sim C8 \\sim N10 \\sim C9: within 2A with sigma of 0.02 and sigma for
terminal atoms of 0.04 within 2A
C5 \\sim C6 \\sim C1 \\sim C2 \\sim C3 \\sim C4: within 2A with sigma of 0.01
and sigma for terminal atoms of 0.02 within 2A
3. Rigid body (RIGU) restrains
 C7, N10, C8, C9, O13
 with sigma for 1-2 distances of 0.002 and sigma for 1-3 distances of 0.002
 C2, C6, C5, C4, C3, C1
 with sigma for 1-2 distances of 0.001 and sigma for 1-3 distances of 0.001
4.a Ternary CH refined with riding coordinates:
 C8(H8)
4.b Secondary CH2 refined with riding coordinates:
 C7(H7A,H7B)
4.c Aromatic/amide H refined with riding coordinates:
 C2(H2), C6(H6), C5(H5), C3(H3)
4.d Idealised Me refined as rotating group:
 N10(H10A,H10B,H10C)
4.e Idealised tetrahedral OH refined as rotating group:
 O11(H11)
;
_olex2_submission_special_instructions 'No special instructions were received'
_oxdiff_exptl_absorpt_empirical_details
;
Empirical correction (ABSPACK) includes:
- Absorption correction using spherical harmonics
- Frame scaling
;
_oxdiff_exptl_absorpt_empirical_full_max 2.374
_oxdiff_exptl_absorpt_empirical_full_min 0.607

loop_
_space_group_symop_operation_xyz
'x, y, z'
'-x+1/2, -y, z+1/2'
'-x, y+1/2, -z+1/2'
'x+1/2, -y+1/2, -z'

loop_
_atom_site_label
_atom_site_type_symbol
_atom_site_fract_x
_atom_site_fract_y
_atom_site_fract_z
_atom_site_U_iso_or_equiv
_atom_site_adp_type
_atom_site_occupancy
_atom_site_site_symmetry_order
_atom_site_calc_flag
_atom_site_refinement_flags_posn
_atom_site_refinement_flags_adp
_atom_site_refinement_flags_occupancy
_atom_site_disorder_assembly
_atom_site_disorder_group
O11 O 0.4690(17) 0.5205(18) 0.5985(5) 0.020(3) Uani 1 1 d . . . . .
H11 H 0.355517 0.560072 0.615524 0.031 Uiso 1 1 calc R U . . .
O12 O 0.6286(17) 0.8355(18) 0.3337(5) 0.023(3) Uani 1 1 d . . . . .
C2 C 0.5976(19) 0.426(2) 0.4980(5) 0.017(3) Uani 1 1 d . U . . .
H2 H 0.733709 0.388705 0.515035 0.021 Uiso 1 1 calc R U . . .
C1 C 0.4316(18) 0.506(2) 0.5358(6) 0.020(3) Uani 1 1 d . U . . .
O13 O 0.7694(16) 0.5728(19) 0.2860(5) 0.022(3) Uani 1 1 d . . . . .
C8 C 0.3641(18) 0.6026(19) 0.2934(5) 0.012(2) Uani 1 1 d . U . . .
H8 H 0.354108 0.561929 0.250131 0.014 Uiso 1 1 calc R U . . .
N10 N 0.1963(16) 0.7611(17) 0.3033(5) 0.013(2) Uani 1 1 d . U . . .
H10A H 0.219956 0.851630 0.275515 0.015 Uiso 1 1 calc R U . . .
H10B H 0.213088 0.808245 0.341282 0.015 Uiso 1 1 calc R U . . .
H10C H 0.057703 0.716382 0.299066 0.015 Uiso 1 1 calc R U . . .
C9 C 0.6082(19) 0.677(2) 0.3053(6) 0.013(2) Uani 1 1 d . U . . .
C6 C 0.221(2) 0.571(2) 0.5092(5) 0.021(3) Uani 1 1 d . U . . .
H6 H 0.111587 0.627830 0.533750 0.025 Uiso 1 1 calc R U . . .
C4 C 0.3536(18) 0.458(2) 0.4056(5) 0.017(2) Uani 1 1 d . U . . .
C5 C 0.187(2) 0.546(2) 0.4447(6) 0.024(3) Uani 1 1 d . U . . .
H5 H 0.054002 0.587978 0.427012 0.028 Uiso 1 1 calc R U . . .
C7 C 0.309(2) 0.429(2) 0.3358(5) 0.017(3) Uani 1 1 d . U . . .
H7A H 0.152486 0.396206 0.330273 0.020 Uiso 1 1 calc R U . . .
H7B H 0.397753 0.322141 0.321728 0.020 Uiso 1 1 calc R U . . .
C3 C 0.558(2) 0.403(2) 0.4330(6) 0.022(3) Uani 1 1 d . U . . .
H3 H 0.669151 0.349493 0.408428 0.026 Uiso 1 1 calc R U . . .

loop_
_atom_site_aniso_label
_atom_site_aniso_U_11
_atom_site_aniso_U_22
_atom_site_aniso_U_33
_atom_site_aniso_U_23
_atom_site_aniso_U_13
_atom_site_aniso_U_12
O11 0.018(5) 0.019(8) 0.024(6) -0.008(5) 0.003(4) 0.008(5)
O12 0.013(5) 0.017(7) 0.038(7) -0.001(5) -0.004(5) -0.012(5)
C2 0.008(4) 0.028(7) 0.016(4) 0.004(4) 0.000(3) 0.011(4)
C1 0.009(4) 0.031(7) 0.019(4) 0.001(4) 0.002(3) 0.010(4)
O13 0.011(4) 0.022(7) 0.032(6) 0.000(5) 0.004(4) 0.004(4)
C8 0.009(4) 0.022(6) 0.004(5) -0.006(4) 0.002(4) -0.003(4)
N10 0.007(4) 0.019(6) 0.012(5) 0.001(4) 0.002(4) -0.006(4)
C9 0.008(4) 0.009(6) 0.022(6) -0.006(5) -0.002(4) -0.004(4)
C6 0.010(4) 0.035(7) 0.018(4) -0.005(4) 0.001(3) 0.014(4)
C4 0.009(4) 0.028(7) 0.013(4) -0.001(4) 0.000(3) 0.001(4)
C5 0.013(4) 0.041(7) 0.018(4) -0.002(4) 0.001(3) 0.010(4)
C7 0.017(6) 0.018(6) 0.015(6) -0.008(5) 0.000(5) -0.010(5)
C3 0.011(4) 0.038(8) 0.017(4) -0.001(4) 0.000(3) 0.006(4)

loop_
_atom_type_symbol
_atom_type_description
_atom_type_scat_dispersion_real
_atom_type_scat_dispersion_imag
_atom_type_scat_source
C C 0.0000 0.0000 'International Tables Vol C Tables 4.2.6.8 and 6.1.1.4'
H H 0.0000 0.0000 'International Tables Vol C Tables 4.2.6.8 and 6.1.1.4'
N N 0.0000 0.0000 'International Tables Vol C Tables 4.2.6.8 and 6.1.1.4'
O O 0.0000 0.0000 'International Tables Vol C Tables 4.2.6.8 and 6.1.1.4'

loop_
_geom_angle_atom_site_label_1
_geom_angle_atom_site_label_2
_geom_angle_atom_site_label_3
_geom_angle
_geom_angle_site_symmetry_1
_geom_angle_site_symmetry_3
_geom_angle_publ_flag
C1 O11 H11 109.5 . . ?
C1 C2 H2 120.0 . . ?
C1 C2 C3 120.1(12) . . ?
C3 C2 H2 120.0 . . ?
O11 C1 C2 119.3(11) . . ?
O11 C1 C6 120.3(11) . . ?
C2 C1 C6 120.4(13) . . ?
N10 C8 H8 108.2 . . ?
N10 C8 C9 109.7(15) . . ?
N10 C8 C7 111.2(14) . . ?
C9 C8 H8 108.2 . . ?
C7 C8 H8 108.2 . . ?
C7 C8 C9 111.3(10) . . ?
C8 N10 H10A 109.5 . . ?
C8 N10 H10B 109.5 . . ?
C8 N10 H10C 109.5 . . ?
H10A N10 H10B 109.5 . . ?
H10A N10 H10C 109.5 . . ?
H10B N10 H10C 109.5 . . ?
O12 C9 O13 126.1(14) . . ?
O12 C9 C8 117.5(11) . . ?
O13 C9 C8 116.5(16) . . ?
C1 C6 H6 121.0 . . ?
C5 C6 C1 118.0(12) . . ?
C5 C6 H6 121.0 . . ?
C5 C4 C7 120.7(12) . . ?
C3 C4 C5 117.8(13) . . ?
C3 C4 C7 121.4(11) . . ?
C6 C5 C4 122.1(13) . . ?
C6 C5 H5 118.9 . . ?
C4 C5 H5 118.9 . . ?
C8 C7 H7A 108.4 . . ?
C8 C7 H7B 108.4 . . ?
C4 C7 C8 115.4(12) . . ?
C4 C7 H7A 108.4 . . ?
C4 C7 H7B 108.4 . . ?
H7A C7 H7B 107.5 . . ?
C2 C3 H3 119.2 . . ?
C4 C3 C2 121.5(12) . . ?
C4 C3 H3 119.2 . . ?

loop_
_geom_bond_atom_site_label_1
_geom_bond_atom_site_label_2
_geom_bond_distance
_geom_bond_site_symmetry_2
_geom_bond_publ_flag
O11 H11 0.8200 . ?
O11 C1 1.374(19) . ?
O12 C9 1.28(3) . ?
C2 H2 0.9300 . ?
C2 C1 1.40(2) . ?
C2 C3 1.431(19) . ?
C1 C6 1.46(2) . ?
O13 C9 1.28(2) . ?
C8 H8 0.9800 . ?
C8 N10 1.52(3) . ?
C8 C9 1.57(3) . ?
C8 C7 1.57(3) . ?
N10 H10A 0.8900 . ?
N10 H10B 0.8900 . ?
N10 H10C 0.8900 . ?
C6 H6 0.9300 . ?
C6 C5 1.418(19) . ?
C4 C5 1.44(2) . ?
C4 C7 1.544(19) . ?
C4 C3 1.41(2) . ?
C5 H5 0.9300 . ?
C7 H7A 0.9700 . ?
C7 H7B 0.9700 . ?
C3 H3 0.9300 . ?

loop_
_geom_torsion_atom_site_label_1
_geom_torsion_atom_site_label_2
_geom_torsion_atom_site_label_3
_geom_torsion_atom_site_label_4
_geom_torsion
_geom_torsion_site_symmetry_1
_geom_torsion_site_symmetry_2
_geom_torsion_site_symmetry_3
_geom_torsion_site_symmetry_4
_geom_torsion_publ_flag
O11 C1 C6 C5 -177.5(13) . . . . ?
C2 C1 C6 C5 2(2) . . . . ?
C1 C2 C3 C4 0(2) . . . . ?
C1 C6 C5 C4 0(2) . . . . ?
N10 C8 C9 O12 15.1(15) . . . . ?
N10 C8 C9 O13 -165.4(11) . . . . ?
N10 C8 C7 C4 -70.7(15) . . . . ?
C9 C8 C7 C4 51.9(13) . . . . ?
C5 C4 C7 C8 84.4(19) . . . . ?
C5 C4 C3 C2 2(2) . . . . ?
C7 C8 C9 O12 -108.3(17) . . . . ?
C7 C8 C9 O13 71.1(17) . . . . ?
C7 C4 C5 C6 178.6(14) . . . . ?
C7 C4 C3 C2 -178.8(13) . . . . ?
C3 C2 C1 O11 177.3(13) . . . . ?
C3 C2 C1 C6 -2(2) . . . . ?
C3 C4 C5 C6 -2(2) . . . . ?
C3 C4 C7 C8 -94.5(19) . . . . ?
